data_7005200
loop_
_publ_author_name
'Ma, Xiaoli'
'Schulzke, Carola'
'Schmidt, Hans-Georg'
'Noltemeyer, Mathias'

_publ_section_title
;
 Structural, electrochemical and oxygen atom transfer properties of a
 molybdenum selenoether complex [Mo2O4(OC3H6SeC3H6O)2] and its
 thioether analogue [Mo2O4(OC3H6SC3H6O)2].
;
_journal_issue 18
_journal_name_full 'Dalton transactions (Cambridge, England : 2003)'
_journal_page_first 1773
_journal_page_last 1780
_journal_paper_doi 10.1039/b617652f
_journal_year 2007
_chemical_formula_sum 'C12 H24 Mo2 O8 Se2'
_chemical_formula_weight 646.11
_chemical_name_systematic
;
?
;
_space_group_IT_number 14
_symmetry_cell_setting monoclinic
_symmetry_space_group_name_Hall '-P 2yn'
_symmetry_space_group_name_H-M 'P 1 21/n 1'
_atom_sites_solution_hydrogens geom
_atom_sites_solution_primary direct
_atom_sites_solution_secondary difmap
_audit_creation_method SHELXL-97
_cell_angle_alpha 90.00
_cell_angle_beta 108.874(2)
_cell_angle_gamma 90.00
_cell_formula_units_Z 2
_cell_length_a 9.5298(14)
_cell_length_b 8.8814(14)
_cell_length_c 11.2161(17)
_cell_measurement_temperature 103(2)
_cell_volume 898.3(2)
_computing_structure_refinement 'SHELXL-97 (Sheldrick, 1997)'
_computing_structure_solution 'SHELXS-97 (Sheldrick, 1990)'
_diffrn_ambient_temperature 103(2)
_diffrn_measured_fraction_theta_full 0.999
_diffrn_measured_fraction_theta_max 0.999
_diffrn_radiation_monochromator graphite
_diffrn_radiation_source 'fine-focus sealed tube'
_diffrn_radiation_type MoK\a
_diffrn_radiation_wavelength 0.71073
_diffrn_reflns_av_R_equivalents 0.0255
_diffrn_reflns_av_sigmaI/netI 0.0123
_diffrn_reflns_limit_h_max 11
_diffrn_reflns_limit_h_min -11
_diffrn_reflns_limit_k_max 11
_diffrn_reflns_limit_k_min -11
_diffrn_reflns_limit_l_max 13
_diffrn_reflns_limit_l_min -13
_diffrn_reflns_number 17947
_diffrn_reflns_theta_full 26.14
_diffrn_reflns_theta_max 26.14
_diffrn_reflns_theta_min 2.99
_exptl_absorpt_coefficient_mu 5.485
_exptl_absorpt_correction_T_max 0.7711
_exptl_absorpt_correction_T_min 0.4067
_exptl_absorpt_correction_type multi-scan
_exptl_absorpt_process_details 'multirun sadabs'
_exptl_crystal_density_diffrn 2.389
_exptl_crystal_density_method 'not measured'
_exptl_crystal_F_000 624
_exptl_crystal_size_max 0.20
_exptl_crystal_size_mid 0.20
_exptl_crystal_size_min 0.05
_refine_diff_density_max 0.659
_refine_diff_density_min -0.257
_refine_diff_density_rms 0.087
_refine_ls_extinction_method none
_refine_ls_goodness_of_fit_ref 1.197
_refine_ls_hydrogen_treatment refall
_refine_ls_matrix_type full
_refine_ls_number_parameters 109
_refine_ls_number_reflns 1783
_refine_ls_number_restraints 0
_refine_ls_restrained_S_all 1.197
_refine_ls_R_factor_all 0.0180
_refine_ls_R_factor_gt 0.0179
_refine_ls_shift/su_max 0.000
_refine_ls_shift/su_mean 0.000
_refine_ls_structure_factor_coef Fsqd
_refine_ls_weighting_details 'calc w=1/[\s^2^(Fo^2^)+(0.0180P)^2^+1.3000P] where P=(Fo^2^+2Fc^2^)/3'
_refine_ls_weighting_scheme calc
_refine_ls_wR_factor_gt 0.0431
_refine_ls_wR_factor_ref 0.0432
_reflns_number_gt 1775
_reflns_number_total 1783
_reflns_threshold_expression >2sigma(I)
_cod_data_source_file b617652f.txt
_cod_data_source_block schu19
_cod_original_sg_symbol_H-M P2(1)/n
_cod_database_code 7005200

loop_
_symmetry_equiv_pos_as_xyz
'x, y, z'
'-x+1/2, y+1/2, -z+1/2'
'-x, -y, -z'
'x-1/2, -y-1/2, z-1/2'

loop_
_atom_site_label
_atom_site_type_symbol
_atom_site_fract_x
_atom_site_fract_y
_atom_site_fract_z
_atom_site_U_iso_or_equiv
_atom_site_adp_type
_atom_site_occupancy
_atom_site_symmetry_multiplicity
_atom_site_calc_flag
_atom_site_refinement_flags
_atom_site_disorder_assembly
_atom_site_disorder_group
Mo1 Mo 0.42046(2) 0.01049(2) 0.120551(18) 0.00851(7) Uani 1 1 d . . .
Se1 Se 0.36101(2) -0.29054(3) 0.02021(2) 0.01048(7) Uani 1 1 d . . .
O1 O 0.21231(19) 0.00227(18) 0.08020(16) 0.0127(4) Uani 1 1 d . . .
C1 C 0.1207(3) -0.0912(3) 0.1287(2) 0.0118(5) Uani 1 1 d . . .
H1A H 0.0270 -0.0371 0.1197 0.014 Uiso 1 1 calc R . .
H1B H 0.1718 -0.1077 0.2197 0.014 Uiso 1 1 calc R . .
O2 O 0.39234(17) 0.05170(18) -0.08083(15) 0.0097(3) Uani 1 1 d . . .
C2 C 0.0838(3) -0.2435(3) 0.0639(2) 0.0129(5) Uani 1 1 d . . .
H2A H 0.0493 -0.2282 -0.0285 0.015 Uiso 1 1 calc R . .
H2B H 0.0013 -0.2896 0.0867 0.015 Uiso 1 1 calc R . .
O3 O 0.45664(19) 0.19700(19) 0.15392(16) 0.0135(3) Uani 1 1 d . . .
C3 C 0.2148(3) -0.3519(3) 0.0991(2) 0.0149(5) Uani 1 1 d . . .
H3B H 0.1794 -0.4548 0.0713 0.018 Uiso 1 1 calc R . .
H3C H 0.2617 -0.3534 0.1918 0.018 Uiso 1 1 calc R . .
O4 O 0.47559(18) -0.0763(2) 0.26395(15) 0.0139(3) Uani 1 1 d . . .
C4 C 0.5386(3) -0.3784(3) 0.1432(2) 0.0131(5) Uani 1 1 d . . .
H4B H 0.5412 -0.3512 0.2295 0.016 Uiso 1 1 calc R . .
H4C H 0.5339 -0.4896 0.1359 0.016 Uiso 1 1 calc R . .
C5 C 0.6792(3) -0.3222(3) 0.1212(2) 0.0136(5) Uani 1 1 d . . .
H5A H 0.6685 -0.3364 0.0311 0.016 Uiso 1 1 calc R . .
H5B H 0.7634 -0.3852 0.1710 0.016 Uiso 1 1 calc R . .
C6 C 0.7169(3) -0.1577(3) 0.1555(2) 0.0118(5) Uani 1 1 d . . .
H6A H 0.7275 -0.1431 0.2455 0.014 Uiso 1 1 calc R . .
H6B H 0.8139 -0.1347 0.1450 0.014 Uiso 1 1 calc R . .

loop_
_atom_site_aniso_label
_atom_site_aniso_U_11
_atom_site_aniso_U_22
_atom_site_aniso_U_33
_atom_site_aniso_U_23
_atom_site_aniso_U_13
_atom_site_aniso_U_12
Mo1 0.00935(11) 0.00848(11) 0.00831(11) -0.00055(7) 0.00370(8) -0.00021(7)
Se1 0.01058(12) 0.00998(13) 0.01144(12) -0.00040(8) 0.00436(9) -0.00022(8)
O1 0.0115(8) 0.0133(9) 0.0144(9) 0.0013(6) 0.0059(7) -0.0002(6)
C1 0.0116(11) 0.0119(12) 0.0141(11) 0.0006(9) 0.0070(9) -0.0023(9)
O2 0.0090(8) 0.0094(8) 0.0108(8) 0.0020(6) 0.0034(6) 0.0008(6)
C2 0.0102(11) 0.0155(12) 0.0144(12) 0.0001(9) 0.0061(9) -0.0009(9)
O3 0.0154(8) 0.0120(8) 0.0143(8) -0.0014(7) 0.0065(7) -0.0011(7)
C3 0.0146(12) 0.0128(12) 0.0197(12) 0.0037(10) 0.0088(10) -0.0009(9)
O4 0.0159(8) 0.0150(9) 0.0119(8) 0.0007(7) 0.0062(7) -0.0006(7)
C4 0.0133(11) 0.0093(11) 0.0151(11) 0.0024(9) 0.0023(9) 0.0018(9)
C5 0.0125(11) 0.0127(12) 0.0142(11) 0.0018(9) 0.0025(9) 0.0032(9)
C6 0.0083(11) 0.0138(12) 0.0125(11) 0.0029(9) 0.0022(9) 0.0022(9)

loop_
_atom_type_symbol
_atom_type_description
_atom_type_scat_dispersion_real
_atom_type_scat_dispersion_imag
_atom_type_scat_source
C C 0.0033 0.0016 'International Tables Vol C Tables 4.2.6.8 and 6.1.1.4'
H H 0.0000 0.0000 'International Tables Vol C Tables 4.2.6.8 and 6.1.1.4'
O O 0.0106 0.0060 'International Tables Vol C Tables 4.2.6.8 and 6.1.1.4'
Se Se -0.0929 2.2259 'International Tables Vol C Tables 4.2.6.8 and 6.1.1.4'
Mo Mo -1.6832 0.6857 'International Tables Vol C Tables 4.2.6.8 and 6.1.1.4'

loop_
_geom_angle_atom_site_label_1
_geom_angle_atom_site_label_2
_geom_angle_atom_site_label_3
_geom_angle
_geom_angle_site_symmetry_1
_geom_angle_site_symmetry_3
_geom_angle_publ_flag
O4 Mo1 O3 104.63(8) . . ?
O4 Mo1 O1 100.82(8) . . ?
O3 Mo1 O1 102.23(8) . . ?
O4 Mo1 O2 93.38(7) . 3_655 ?
O3 Mo1 O2 100.41(7) . 3_655 ?
O1 Mo1 O2 149.14(7) . 3_655 ?
O4 Mo1 O2 159.06(7) . . ?
O3 Mo1 O2 90.71(7) . . ?
O1 Mo1 O2 89.47(7) . . ?
O2 Mo1 O2 69.50(7) 3_655 . ?
O4 Mo1 Se1 84.89(6) . . ?
O3 Mo1 Se1 169.78(6) . . ?
O1 Mo1 Se1 79.17(5) . . ?
O2 Mo1 Se1 74.95(5) 3_655 . ?
O2 Mo1 Se1 79.15(4) . . ?
C3 Se1 C4 98.59(10) . . ?
C3 Se1 Mo1 99.23(8) . . ?
C4 Se1 Mo1 94.50(7) . . ?
C1 O1 Mo1 130.79(14) . . ?
O1 C1 C2 114.15(19) . . ?
C6 O2 Mo1 124.17(13) 3_655 3_655 ?
C6 O2 Mo1 121.50(13) 3_655 . ?
Mo1 O2 Mo1 110.50(7) 3_655 . ?
C1 C2 C3 113.2(2) . . ?
C2 C3 Se1 110.56(16) . . ?
C5 C4 Se1 111.03(16) . . ?
C4 C5 C6 115.0(2) . . ?
O2 C6 C5 114.15(18) 3_655 . ?

loop_
_geom_bond_atom_site_label_1
_geom_bond_atom_site_label_2
_geom_bond_distance
_geom_bond_site_symmetry_2
_geom_bond_publ_flag
Mo1 O4 1.7058(17) . ?
Mo1 O3 1.7086(17) . ?
Mo1 O1 1.8879(17) . ?
Mo1 O2 2.0495(16) 3_655 ?
Mo1 O2 2.2172(16) . ?
Mo1 Se1 2.8850(5) . ?
Se1 C3 1.954(2) . ?
Se1 C4 1.966(2) . ?
O1 C1 1.433(3) . ?
C1 C2 1.522(3) . ?
O2 C6 1.452(3) 3_655 ?
O2 Mo1 2.0495(16) 3_655 ?
C2 C3 1.524(3) . ?
C4 C5 1.523(3) . ?
C5 C6 1.524(3) . ?
C6 O2 1.452(3) 3_655 ?
